data_7703182
loop_
_publ_author_name
'\<Skoch, Karel'
'Vos\'ahlo, Petr'
'C\'isa\<rov\'a, Ivana'
'\<St\<epni\<cka, Petr'

_publ_section_title
;
 Synthesis and characterisation of Pd(ii) and Au(i) complexes with
 mesoionic carbene ligands bearing phosphinoferrocene substituents and
 isomeric carbene moieites.
;
_journal_issue 4
_journal_name_full 'Dalton transactions (Cambridge, England : 2003)'
_journal_page_first 1011
_journal_page_last 1021
_journal_paper_doi 10.1039/c9dt04521j
_journal_volume 49
_journal_year 2020
_chemical_formula_moiety 'C32 H29 B F4 Fe N3 P, 0.5(C H4 O)'
_chemical_formula_sum 'C32.5 H31 B F4 Fe N3 O0.5 P'
_chemical_formula_weight 645.23
_space_group_crystal_system triclinic
_space_group_IT_number 2
_space_group_name_Hall '-P 1'
_space_group_name_H-M_alt 'P -1'
_atom_sites_solution_hydrogens geom
_atom_sites_solution_primary direct
_atom_sites_solution_secondary difmap
_audit_creation_method SHELXL-2017/1
_audit_update_record
;
2019-11-22 deposited with the CCDC.	2020-01-02 downloaded from the CCDC.
;
_cell_angle_alpha 70.6840(10)
_cell_angle_beta 75.6120(10)
_cell_angle_gamma 66.9960(10)
_cell_formula_units_Z 2
_cell_length_a 10.8315(4)
_cell_length_b 11.6962(3)
_cell_length_c 13.5466(4)
_cell_measurement_reflns_used 9951
_cell_measurement_temperature 150(2)
_cell_measurement_theta_max 27.55
_cell_measurement_theta_min 2.84
_cell_volume 1476.68(8)
_computing_cell_refinement 'SAINT V8.37A (Bruker AXS Inc., 2015)'
_computing_data_collection 'Bruker Instrument Service v2016.1.0.1'
_computing_data_reduction 'SAINT V8.37A (Bruker AXS Inc., 2015)'
_computing_molecular_graphics 'PLATON (Spek, 2003)'
_computing_publication_material 'PLATON (Spek, 2003)'
_computing_structure_refinement 'SHELXL-2014/7 (Sheldrick, 2014)'
_computing_structure_solution 'XT, VERSION 2014/5'
_diffrn_ambient_temperature 150(2)
_diffrn_measured_fraction_theta_full 1.000
_diffrn_measured_fraction_theta_max 0.998
_diffrn_measurement_device_type 'Bruker APEX-II CCD'
_diffrn_measurement_method '\f and \w scans'
_diffrn_radiation_monochromator graphite
_diffrn_radiation_source 'fine-focus sealed tube'
_diffrn_radiation_type MoK\a
_diffrn_radiation_wavelength 0.71073
_diffrn_reflns_av_R_equivalents 0.0157
_diffrn_reflns_av_unetI/netI 0.0144
_diffrn_reflns_Laue_measured_fraction_full 1.000
_diffrn_reflns_Laue_measured_fraction_max 0.998
_diffrn_reflns_limit_h_max 14
_diffrn_reflns_limit_h_min -14
_diffrn_reflns_limit_k_max 15
_diffrn_reflns_limit_k_min -15
_diffrn_reflns_limit_l_max 15
_diffrn_reflns_limit_l_min -17
_diffrn_reflns_number 23649
_diffrn_reflns_point_group_measured_fraction_full 1.000
_diffrn_reflns_point_group_measured_fraction_max 0.998
_diffrn_reflns_theta_full 25.242
_diffrn_reflns_theta_max 27.553
_diffrn_reflns_theta_min 1.608
_exptl_absorpt_coefficient_mu 0.617
_exptl_absorpt_correction_T_max 0.79
_exptl_absorpt_correction_T_min 0.75
_exptl_absorpt_correction_type numerical
_exptl_absorpt_process_details 'SADABS-2014/5 - Bruker AXS'
_exptl_crystal_colour orange
_exptl_crystal_density_diffrn 1.415
_exptl_crystal_description prism
_exptl_crystal_F_000 648
_exptl_crystal_size_max 0.45
_exptl_crystal_size_mid 0.39
_exptl_crystal_size_min 0.38
_refine_diff_density_max 1.000
_refine_diff_density_min -0.718
_refine_diff_density_rms 0.058
_refine_ls_extinction_method none
_refine_ls_goodness_of_fit_ref 1.048
_refine_ls_hydrogen_treatment constr
_refine_ls_matrix_type full
_refine_ls_number_parameters 387
_refine_ls_number_reflns 6808
_refine_ls_number_restraints 12
_refine_ls_restrained_S_all 1.064
_refine_ls_R_factor_all 0.0366
_refine_ls_R_factor_gt 0.0347
_refine_ls_shift/su_max 0.001
_refine_ls_shift/su_mean 0.000
_refine_ls_structure_factor_coef Fsqd
_refine_ls_weighting_details 'w=1/[\s^2^(Fo^2^)+(0.0399P)^2^+1.2416P] where P=(Fo^2^+2Fc^2^)/3'
_refine_ls_weighting_scheme calc
_refine_ls_wR_factor_gt 0.0877
_refine_ls_wR_factor_ref 0.0891
_reflns_Friedel_coverage 0.000
_reflns_number_gt 6414
_reflns_number_total 6808
_reflns_threshold_expression 'I > 2\s(I)'
_cod_data_source_file c9dt04521j2.cif
_cod_data_source_block ks596_sq
_cod_depositor_comments 'Adding full bibliography for 7703178--7703193.cif.'
_cod_original_formula_sum 'C32.50 H31 B F4 Fe N3 O0.50 P'
_cod_database_code 7703182
_shelx_shelxl_version_number 2017/1
_shelx_space_group_comment
;
The symmetry employed for this shelxl refinement is uniquely defined
by the following loop, which should always be used as a source of
symmetry information in preference to the above space-group names.
They are only intended as comments.
;
_shelx_estimated_absorpt_t_min 0.769
_shelx_estimated_absorpt_t_max 0.799

loop_
_space_group_symop_operation_xyz
'x, y, z'
'-x, -y, -z'

loop_
_atom_site_label
_atom_site_type_symbol
_atom_site_fract_x
_atom_site_fract_y
_atom_site_fract_z
_atom_site_U_iso_or_equiv
_atom_site_adp_type
_atom_site_occupancy
_atom_site_site_symmetry_order
_atom_site_calc_flag
_atom_site_refinement_flags_posn
_atom_site_refinement_flags_adp
_atom_site_refinement_flags_occupancy
Fe Fe 0.51270(2) 0.88722(2) 0.28918(2) 0.01798(7) Uani 1 1 d . . .
P P 0.74501(4) 0.89075(4) 0.07119(3) 0.01953(9) Uani 1 1 d . . .
N1 N 0.67919(14) 0.70615(14) 0.55442(11) 0.0243(3) Uani 1 1 d . . .
N2 N 0.67372(15) 0.61357(14) 0.64236(11) 0.0266(3) Uani 1 1 d . . .
N3 N 0.54461(14) 0.62838(13) 0.66832(10) 0.0216(3) Uani 1 1 d . . .
C4 C 0.46756(16) 0.72795(15) 0.60063(12) 0.0222(3) Uani 1 1 d . . .
H4 H 0.371892 0.756303 0.604490 0.027 Uiso 1 1 calc R U .
C5 C 0.55508(16) 0.78029(14) 0.52488(12) 0.0192(3) Uani 1 1 d . . .
C11 C 0.52493(17) 0.89187(15) 0.43484(12) 0.0216(3) Uani 1 1 d . . .
C12 C 0.6157(2) 0.94913(16) 0.35676(13) 0.0270(3) Uani 1 1 d . . .
H12 H 0.711157 0.921217 0.354400 0.032 Uiso 1 1 calc R U .
C13 C 0.5376(2) 1.05458(17) 0.28398(14) 0.0357(4) Uani 1 1 d . . .
H13 H 0.571877 1.109594 0.224037 0.043 Uiso 1 1 calc R U .
C14 C 0.4000(2) 1.06433(17) 0.31541(15) 0.0383(5) Uani 1 1 d . . .
H14 H 0.326317 1.127041 0.280269 0.046 Uiso 1 1 calc R U .
C15 C 0.39070(19) 0.96405(17) 0.40887(13) 0.0297(4) Uani 1 1 d . . .
H15 H 0.310112 0.948092 0.446910 0.036 Uiso 1 1 calc R U .
C16 C 0.61984(15) 0.82343(14) 0.15944(11) 0.0184(3) Uani 1 1 d . . .
C17 C 0.47815(16) 0.88304(17) 0.14957(13) 0.0247(3) Uani 1 1 d . . .
H17 H 0.439298 0.955753 0.095214 0.030 Uiso 1 1 calc R U .
C18 C 0.40617(18) 0.81457(19) 0.23505(14) 0.0308(4) Uani 1 1 d . . .
H18 H 0.310913 0.833219 0.247365 0.037 Uiso 1 1 calc R U .
C19 C 0.50086(18) 0.71343(17) 0.29898(14) 0.0272(3) Uani 1 1 d . . .
H19 H 0.479982 0.653244 0.361748 0.033 Uiso 1 1 calc R U .
C20 C 0.63231(16) 0.71811(14) 0.25256(12) 0.0210(3) Uani 1 1 d . . .
H20 H 0.714611 0.661020 0.278839 0.025 Uiso 1 1 calc R U .
C21 C 0.81386(15) 0.79204(15) -0.02361(12) 0.0202(3) Uani 1 1 d . . .
C22 C 0.88431(18) 0.84305(18) -0.11842(13) 0.0295(4) Uani 1 1 d . . .
H22 H 0.891265 0.925300 -0.130866 0.035 Uiso 1 1 calc R U .
C23 C 0.9444(2) 0.7751(2) -0.19481(14) 0.0354(4) Uani 1 1 d . . .
H23 H 0.993279 0.810407 -0.258432 0.042 Uiso 1 1 calc R U .
C24 C 0.93316(18) 0.65612(19) -0.17844(14) 0.0324(4) Uani 1 1 d . . .
H24 H 0.973928 0.609690 -0.230696 0.039 Uiso 1 1 calc R U .
C25 C 0.86204(18) 0.60525(18) -0.08528(15) 0.0312(4) Uani 1 1 d . . .
H25 H 0.853760 0.523763 -0.073821 0.037 Uiso 1 1 calc R U .
C26 C 0.80258(17) 0.67277(17) -0.00828(13) 0.0255(3) Uani 1 1 d . . .
H26 H 0.753889 0.637022 0.055256 0.031 Uiso 1 1 calc R U .
C27 C 0.88310(16) 0.82281(16) 0.15199(12) 0.0224(3) Uani 1 1 d . . .
C28 C 0.95652(17) 0.69167(17) 0.18150(14) 0.0279(3) Uani 1 1 d . . .
H28 H 0.938511 0.633555 0.156560 0.034 Uiso 1 1 calc R U .
C29 C 1.05570(18) 0.6448(2) 0.24690(15) 0.0354(4) Uani 1 1 d . . .
H29 H 1.105137 0.555266 0.266142 0.042 Uiso 1 1 calc R U .
C30 C 1.08252(19) 0.7282(2) 0.28395(15) 0.0392(5) Uani 1 1 d . . .
H30 H 1.149247 0.695975 0.329637 0.047 Uiso 1 1 calc R U .
C31 C 1.0121(2) 0.8584(2) 0.25445(16) 0.0397(5) Uani 1 1 d . . .
H31 H 1.030901 0.915794 0.279753 0.048 Uiso 1 1 calc R U .
C32 C 0.91345(19) 0.90661(19) 0.18766(14) 0.0312(4) Uani 1 1 d . . .
H32 H 0.866912 0.996650 0.166474 0.037 Uiso 1 1 calc R U .
C33 C 0.81314(19) 0.7123(2) 0.50227(17) 0.0452(5) Uani 1 1 d . . .
H33A H 0.882913 0.641939 0.541967 0.068 Uiso 1 1 calc R U .
H33B H 0.818540 0.794918 0.499694 0.068 Uiso 1 1 calc R U .
H33C H 0.827535 0.703982 0.430251 0.068 Uiso 1 1 calc R U .
C34 C 0.49974(19) 0.54279(16) 0.76619(13) 0.0270(3) Uani 1 1 d . . .
H34A H 0.578845 0.467377 0.790818 0.032 Uiso 1 1 calc R U .
H34B H 0.435470 0.511151 0.751500 0.032 Uiso 1 1 calc R U .
C35 C 0.43226(17) 0.61223(14) 0.85147(12) 0.0217(3) Uani 1 1 d . . .
C36 C 0.29300(19) 0.65040(18) 0.87834(14) 0.0313(4) Uani 1 1 d . . .
H36 H 0.239485 0.632998 0.842931 0.038 Uiso 1 1 calc R U .
C37 C 0.2316(2) 0.7144(2) 0.95740(16) 0.0404(5) Uani 1 1 d . . .
H37 H 0.136097 0.740045 0.976117 0.048 Uiso 1 1 calc R U .
C38 C 0.3084(2) 0.74080(18) 1.00888(14) 0.0383(5) Uani 1 1 d . . .
H38 H 0.265907 0.784469 1.062807 0.046 Uiso 1 1 calc R U .
C39 C 0.4472(2) 0.70357(17) 0.98170(14) 0.0331(4) Uani 1 1 d . . .
H39 H 0.500224 0.722415 1.016477 0.040 Uiso 1 1 calc R U .
C40 C 0.50940(19) 0.63870(16) 0.90373(13) 0.0262(3) Uani 1 1 d . . .
H40 H 0.605082 0.612209 0.885907 0.031 Uiso 1 1 calc R U .
B B 0.7860(2) 0.3960(2) 0.43894(17) 0.0367(5) Uani 1 1 d . . .
F1 F 0.75978(14) 0.39546(14) 0.34496(10) 0.0475(3) Uani 1 1 d . . .
F2 F 0.6777(2) 0.4774(2) 0.48583(16) 0.0871(6) Uani 1 1 d . . .
F3A F 0.8965(6) 0.4165(8) 0.4320(3) 0.108(2) Uani 0.649(3) 1 d . . P
F3B F 0.8788(14) 0.4727(17) 0.3988(7) 0.108(2) Uani 0.351(3) 1 d . . P
F4A F 0.7770(3) 0.2771(2) 0.50843(19) 0.0606(5) Uani 0.649(3) 1 d . U P
F4B F 0.8767(5) 0.2815(4) 0.4930(4) 0.0606(5) Uani 0.351(3) 1 d . U P

loop_
_atom_site_aniso_label
_atom_site_aniso_U_11
_atom_site_aniso_U_22
_atom_site_aniso_U_33
_atom_site_aniso_U_23
_atom_site_aniso_U_13
_atom_site_aniso_U_12
Fe 0.02299(12) 0.01654(11) 0.01386(11) -0.00583(8) -0.00409(8) -0.00365(8)
P 0.02105(19) 0.01832(18) 0.01770(18) -0.00289(14) -0.00477(14) -0.00530(15)
N1 0.0212(6) 0.0274(7) 0.0191(6) -0.0050(5) -0.0030(5) -0.0037(5)
N2 0.0256(7) 0.0268(7) 0.0204(6) -0.0045(5) -0.0050(5) -0.0018(6)
N3 0.0278(7) 0.0204(6) 0.0166(6) -0.0056(5) -0.0045(5) -0.0067(5)
C4 0.0241(7) 0.0248(8) 0.0186(7) -0.0060(6) -0.0057(6) -0.0073(6)
C5 0.0228(7) 0.0206(7) 0.0158(7) -0.0090(6) -0.0042(5) -0.0046(6)
C11 0.0303(8) 0.0194(7) 0.0156(7) -0.0080(6) -0.0047(6) -0.0052(6)
C12 0.0453(10) 0.0247(8) 0.0190(7) -0.0072(6) -0.0060(7) -0.0180(7)
C13 0.0689(14) 0.0191(8) 0.0223(8) -0.0050(6) -0.0098(8) -0.0165(8)
C14 0.0587(13) 0.0195(8) 0.0253(9) -0.0099(7) -0.0151(8) 0.0077(8)
C15 0.0329(9) 0.0267(8) 0.0206(8) -0.0126(7) -0.0050(7) 0.0055(7)
C16 0.0193(7) 0.0213(7) 0.0157(7) -0.0085(6) -0.0035(5) -0.0044(6)
C17 0.0210(7) 0.0362(9) 0.0192(7) -0.0126(7) -0.0062(6) -0.0056(7)
C18 0.0244(8) 0.0484(11) 0.0300(9) -0.0216(8) 0.0015(7) -0.0170(8)
C19 0.0367(9) 0.0278(8) 0.0250(8) -0.0141(7) 0.0047(7) -0.0187(7)
C20 0.0269(8) 0.0160(7) 0.0206(7) -0.0077(6) -0.0030(6) -0.0055(6)
C21 0.0170(7) 0.0249(7) 0.0170(7) -0.0047(6) -0.0041(5) -0.0048(6)
C22 0.0318(9) 0.0319(9) 0.0220(8) -0.0028(7) -0.0008(7) -0.0132(7)
C23 0.0333(9) 0.0473(11) 0.0192(8) -0.0067(7) 0.0045(7) -0.0136(8)
C24 0.0259(8) 0.0435(10) 0.0258(8) -0.0173(8) -0.0007(7) -0.0047(7)
C25 0.0287(9) 0.0336(9) 0.0342(9) -0.0167(8) 0.0003(7) -0.0100(7)
C26 0.0236(8) 0.0295(8) 0.0238(8) -0.0095(6) 0.0017(6) -0.0102(7)
C27 0.0202(7) 0.0296(8) 0.0193(7) -0.0049(6) -0.0027(6) -0.0115(6)
C28 0.0220(8) 0.0326(9) 0.0279(8) -0.0086(7) -0.0072(6) -0.0050(7)
C29 0.0226(8) 0.0461(11) 0.0305(9) -0.0028(8) -0.0089(7) -0.0072(8)
C30 0.0287(9) 0.0677(14) 0.0256(9) 0.0001(9) -0.0084(7) -0.0281(9)
C31 0.0432(11) 0.0618(13) 0.0320(10) -0.0091(9) -0.0053(8) -0.0387(10)
C32 0.0353(9) 0.0366(9) 0.0297(9) -0.0061(7) -0.0039(7) -0.0230(8)
C33 0.0221(9) 0.0566(13) 0.0384(11) -0.0004(10) 0.0009(8) -0.0070(9)
C34 0.0421(10) 0.0196(7) 0.0197(7) -0.0024(6) -0.0044(7) -0.0129(7)
C35 0.0329(8) 0.0171(7) 0.0149(7) 0.0011(5) -0.0049(6) -0.0115(6)
C36 0.0325(9) 0.0366(9) 0.0259(8) -0.0031(7) -0.0053(7) -0.0162(8)
C37 0.0346(10) 0.0425(11) 0.0320(10) -0.0059(8) 0.0042(8) -0.0090(9)
C38 0.0598(13) 0.0277(9) 0.0200(8) -0.0062(7) 0.0011(8) -0.0112(9)
C39 0.0558(12) 0.0270(8) 0.0213(8) -0.0030(7) -0.0118(8) -0.0178(8)
C40 0.0340(9) 0.0239(8) 0.0219(8) -0.0016(6) -0.0080(6) -0.0121(7)
B 0.0407(12) 0.0389(12) 0.0261(10) -0.0037(9) -0.0078(9) -0.0110(9)
F1 0.0495(7) 0.0650(8) 0.0404(7) -0.0187(6) -0.0102(6) -0.0258(6)
F2 0.0825(13) 0.0978(14) 0.0910(14) -0.0638(12) 0.0110(10) -0.0223(11)
F3A 0.077(2) 0.243(8) 0.049(3) -0.026(3) -0.008(2) -0.109(4)
F3B 0.077(2) 0.243(8) 0.049(3) -0.026(3) -0.008(2) -0.109(4)
F4A 0.0739(12) 0.0437(9) 0.0543(10) 0.0050(8) -0.0182(10) -0.0185(10)
F4B 0.0739(12) 0.0437(9) 0.0543(10) 0.0050(8) -0.0182(10) -0.0185(10)

loop_
_atom_type_symbol
_atom_type_description
_atom_type_scat_dispersion_real
_atom_type_scat_dispersion_imag
_atom_type_scat_source
C C 0.0033 0.0016 'International Tables Vol C Tables 4.2.6.8 and 6.1.1.4'
H H 0.0000 0.0000 'International Tables Vol C Tables 4.2.6.8 and 6.1.1.4'
B B 0.0013 0.0007 'International Tables Vol C Tables 4.2.6.8 and 6.1.1.4'
N N 0.0061 0.0033 'International Tables Vol C Tables 4.2.6.8 and 6.1.1.4'
F F 0.0171 0.0103 'International Tables Vol C Tables 4.2.6.8 and 6.1.1.4'
P P 0.1023 0.0942 'International Tables Vol C Tables 4.2.6.8 and 6.1.1.4'
Fe Fe 0.3463 0.8444 'International Tables Vol C Tables 4.2.6.8 and 6.1.1.4'
O O 0.0106 0.0060 'International Tables Vol C Tables 4.2.6.8 and 6.1.1.4'

loop_
_geom_angle_atom_site_label_1
_geom_angle_atom_site_label_2
_geom_angle_atom_site_label_3
_geom_angle
C11 Fe C17 173.41(7)
C11 Fe C15 41.20(7)
C17 Fe C15 133.19(7)
C11 Fe C20 113.79(6)
C17 Fe C20 68.88(7)
C15 Fe C20 143.45(7)
C11 Fe C16 144.54(6)
C17 Fe C16 41.25(6)
C15 Fe C16 174.00(6)
C20 Fe C16 41.10(6)
C11 Fe C19 109.07(7)
C17 Fe C19 68.69(7)
C15 Fe C19 112.32(7)
C20 Fe C19 40.70(7)
C16 Fe C19 69.05(6)
C11 Fe C12 41.27(7)
C17 Fe C12 144.44(7)
C15 Fe C12 69.10(8)
C20 Fe C12 111.02(7)
C16 Fe C12 114.33(7)
C19 Fe C12 135.65(7)
C11 Fe C18 133.73(7)
C17 Fe C18 40.70(7)
C15 Fe C18 108.04(8)
C20 Fe C18 68.42(7)
C16 Fe C18 68.94(6)
C19 Fe C18 40.61(8)
C12 Fe C18 174.72(7)
C11 Fe C14 68.79(7)
C17 Fe C14 108.98(7)
C15 Fe C14 40.85(7)
C20 Fe C14 175.51(8)
C16 Fe C14 134.76(7)
C19 Fe C14 142.84(9)
C12 Fe C14 68.24(8)
C18 Fe C14 112.76(8)
C11 Fe C13 68.68(7)
C17 Fe C13 113.95(7)
C15 Fe C13 68.52(8)
C20 Fe C13 136.40(8)
C16 Fe C13 110.56(7)
C19 Fe C13 175.81(8)
C12 Fe C13 40.39(7)
C18 Fe C13 143.46(8)
C14 Fe C13 40.29(9)
C16 P C21 102.53(7)
C16 P C27 101.36(7)
C21 P C27 100.84(7)
N2 N1 C5 112.67(13)
N2 N1 C33 117.59(14)
C5 N1 C33 129.71(15)
N3 N2 N1 104.18(13)
N2 N3 C4 112.78(13)
N2 N3 C34 119.20(13)
C4 N3 C34 127.96(14)
N3 C4 C5 106.07(14)
N3 C4 H4 127.0
C5 C4 H4 127.0
N1 C5 C4 104.29(13)
N1 C5 C11 126.72(15)
C4 C5 C11 128.96(15)
C15 C11 C12 107.72(15)
C15 C11 C5 123.03(15)
C12 C11 C5 129.25(15)
C15 C11 Fe 69.70(9)
C12 C11 Fe 69.97(9)
C5 C11 Fe 124.95(11)
C13 C12 C11 107.76(17)
C13 C12 Fe 70.13(10)
C11 C12 Fe 68.76(9)
C13 C12 H12 126.1
C11 C12 H12 126.1
Fe C12 H12 126.6
C14 C13 C12 108.59(17)
C14 C13 Fe 69.68(11)
C12 C13 Fe 69.48(9)
C14 C13 H13 125.7
C12 C13 H13 125.7
Fe C13 H13 126.7
C13 C14 C15 108.43(17)
C13 C14 Fe 70.03(10)
C15 C14 Fe 69.12(9)
C13 C14 H14 125.8
C15 C14 H14 125.8
Fe C14 H14 126.6
C14 C15 C11 107.49(17)
C14 C15 Fe 70.03(10)
C11 C15 Fe 69.09(9)
C14 C15 H15 126.3
C11 C15 H15 126.3
Fe C15 H15 126.2
C20 C16 C17 106.93(14)
C20 C16 P 130.98(12)
C17 C16 P 121.82(12)
C20 C16 Fe 69.40(8)
C17 C16 Fe 69.17(8)
P C16 Fe 121.74(8)
C18 C17 C16 108.23(15)
C18 C17 Fe 70.06(9)
C16 C17 Fe 69.58(8)
C18 C17 H17 125.9
C16 C17 H17 125.9
Fe C17 H17 126.0
C17 C18 C19 108.35(15)
C17 C18 Fe 69.24(9)
C19 C18 Fe 69.62(9)
C17 C18 H18 125.8
C19 C18 H18 125.8
Fe C18 H18 126.9
C18 C19 C20 107.97(15)
C18 C19 Fe 69.77(10)
C20 C19 Fe 69.47(9)
C18 C19 H19 126.0
C20 C19 H19 126.0
Fe C19 H19 126.3
C19 C20 C16 108.52(14)
C19 C20 Fe 69.82(9)
C16 C20 Fe 69.50(8)
C19 C20 H20 125.7
C16 C20 H20 125.7
Fe C20 H20 126.5
C26 C21 C22 118.45(15)
C26 C21 P 125.77(12)
C22 C21 P 115.78(13)
C23 C22 C21 120.87(17)
C23 C22 H22 119.6
C21 C22 H22 119.6
C24 C23 C22 120.17(17)
C24 C23 H23 119.9
C22 C23 H23 119.9
C23 C24 C25 119.49(17)
C23 C24 H24 120.3
C25 C24 H24 120.3
C24 C25 C26 120.44(17)
C24 C25 H25 119.8
C26 C25 H25 119.8
C21 C26 C25 120.57(16)
C21 C26 H26 119.7
C25 C26 H26 119.7
C28 C27 C32 118.52(16)
C28 C27 P 123.31(13)
C32 C27 P 118.15(13)
C29 C28 C27 120.88(17)
C29 C28 H28 119.6
C27 C28 H28 119.6
C30 C29 C28 120.13(19)
C30 C29 H29 119.9
C28 C29 H29 119.9
C31 C30 C29 119.78(17)
C31 C30 H30 120.1
C29 C30 H30 120.1
C30 C31 C32 120.51(18)
C30 C31 H31 119.7
C32 C31 H31 119.7
C27 C32 C31 120.14(18)
C27 C32 H32 119.9
C31 C32 H32 119.9
N1 C33 H33A 109.5
N1 C33 H33B 109.5
H33A C33 H33B 109.5
N1 C33 H33C 109.5
H33A C33 H33C 109.5
H33B C33 H33C 109.5
N3 C34 C35 111.07(13)
N3 C34 H34A 109.4
C35 C34 H34A 109.4
N3 C34 H34B 109.4
C35 C34 H34B 109.4
H34A C34 H34B 108.0
C36 C35 C40 119.53(16)
C36 C35 C34 120.23(15)
C40 C35 C34 120.25(16)
C35 C36 C37 119.77(17)
C35 C36 H36 120.1
C37 C36 H36 120.1
C38 C37 C36 120.55(19)
C38 C37 H37 119.7
C36 C37 H37 119.7
C39 C38 C37 119.75(18)
C39 C38 H38 120.1
C37 C38 H38 120.1
C38 C39 C40 120.12(17)
C38 C39 H39 119.9
C40 C39 H39 119.9
C39 C40 C35 120.27(17)
C39 C40 H40 119.9
C35 C40 H40 119.9
F3A B F2 112.4(4)
F3A B F1 114.2(3)
F2 B F1 110.75(19)
F3A B F4B 72.4(4)
F2 B F4B 124.9(3)
F1 B F4B 116.3(3)
F3A B F4A 115.8(3)
F2 B F4A 98.8(2)
F1 B F4A 103.6(2)
F4B B F4A 44.3(2)
F3A B F3B 25.7(6)
F2 B F3B 100.7(8)
F1 B F3B 100.0(4)
F4B B F3B 97.8(6)
F4A B F3B 141.5(5)
F3B F3A B 95.1(14)
F3B F3A F4B 151.5(16)
B F3A F4B 57.3(3)
F3A F3B B 59.2(13)
F4B F4A B 67.0(3)
F4A F4B B 68.7(3)
F4A F4B F3A 118.1(4)
B F4B F3A 50.3(3)

loop_
_geom_bond_atom_site_label_1
_geom_bond_atom_site_label_2
_geom_bond_distance
Fe C11 2.0299(15)
Fe C17 2.0363(15)
Fe C15 2.0380(16)
Fe C20 2.0405(15)
Fe C16 2.0419(14)
Fe C19 2.0451(16)
Fe C12 2.0460(16)
Fe C18 2.0471(17)
Fe C14 2.0500(17)
Fe C13 2.0547(17)
P C16 1.8148(16)
P C21 1.8359(16)
P C27 1.8373(16)
N1 N2 1.325(2)
N1 C5 1.359(2)
N1 C33 1.465(2)
N2 N3 1.310(2)
N3 C4 1.345(2)
N3 C34 1.476(2)
C4 C5 1.371(2)
C4 H4 0.9500
C5 C11 1.452(2)
C11 C15 1.431(2)
C11 C12 1.437(2)
C12 C13 1.416(3)
C12 H12 0.9500
C13 C14 1.414(3)
C13 H13 0.9500
C14 C15 1.427(3)
C14 H14 0.9500
C15 H15 0.9500
C16 C20 1.433(2)
C16 C17 1.436(2)
C17 C18 1.420(2)
C17 H17 0.9500
C18 C19 1.420(3)
C18 H18 0.9500
C19 C20 1.421(2)
C19 H19 0.9500
C20 H20 0.9500
C21 C26 1.390(2)
C21 C22 1.396(2)
C22 C23 1.390(3)
C22 H22 0.9500
C23 C24 1.384(3)
C23 H23 0.9500
C24 C25 1.385(3)
C24 H24 0.9500
C25 C26 1.393(2)
C25 H25 0.9500
C26 H26 0.9500
C27 C28 1.394(2)
C27 C32 1.395(2)
C28 C29 1.390(2)
C28 H28 0.9500
C29 C30 1.380(3)
C29 H29 0.9500
C30 C31 1.379(3)
C30 H30 0.9500
C31 C32 1.397(3)
C31 H31 0.9500
C32 H32 0.9500
C33 H33A 0.9800
C33 H33B 0.9800
C33 H33C 0.9800
C34 C35 1.505(2)
C34 H34A 0.9900
C34 H34B 0.9900
C35 C36 1.384(2)
C35 C40 1.392(2)
C36 C37 1.391(3)
C36 H36 0.9500
C37 C38 1.381(3)
C37 H37 0.9500
C38 C39 1.380(3)
C38 H38 0.9500
C39 C40 1.386(3)
C39 H39 0.9500
C40 H40 0.9500
B F3A 1.285(6)
B F2 1.357(3)
B F1 1.374(3)
B F4B 1.406(5)
B F4A 1.423(3)
B F3B 1.491(12)
F3A F3B 0.649(17)
F3A F4B 1.592(8)
F4A F4B 1.067(5)
